data_7115253
loop_
_publ_author_name
'O&#x2019;Neil, Ian A.'
'Potter, Andrew J.'
'Mike Southern, J.'
'Steiner, Alexander'
'Barkley, James V.'

_publ_section_title
;
 Conformationally defined piperazine bis(N-oxides) bearing amino acid
 derived side chains
;
_journal_issue 22
_journal_name_full 'Chemical Communications'
_journal_page_first 2511
_journal_paper_doi 10.1039/a806901h
_journal_year 1998
_chemical_formula_sum 'C20 H38 N4 O9'
_chemical_formula_weight 478.54
_chemical_name_systematic
;
 ?
;
_space_group_IT_number 5
_symmetry_cell_setting monoclinic
_symmetry_space_group_name_Hall 'C 2y'
_symmetry_space_group_name_H-M 'C 1 2 1'
_atom_sites_solution_hydrogens geom
_atom_sites_solution_primary direct
_atom_sites_solution_secondary difmap
_audit_creation_method SHELXL-97
_cell_angle_alpha 90.00
_cell_angle_beta 100.28(2)
_cell_angle_gamma 90.00
_cell_formula_units_Z 4
_cell_length_a 25.424(6)
_cell_length_b 5.956(9)
_cell_length_c 16.654(5)
_cell_measurement_temperature 153(2)
_cell_volume 2481(4)
_computing_structure_refinement 'SHELXL-97 (Sheldrick, 1997)'
_computing_structure_solution 'SHELXS-97 (Sheldrick, 1990)'
_diffrn_ambient_temperature 153(2)
_diffrn_measured_fraction_theta_full 0.497
_diffrn_measured_fraction_theta_max 0.497
_diffrn_measurement_device_type Rigaku-AFC6S
_diffrn_measurement_method 2theta/omega
_diffrn_radiation_monochromator graphite
_diffrn_radiation_source 'fine-focus sealed tube'
_diffrn_radiation_type MoK\a
_diffrn_radiation_wavelength 0.71073
_diffrn_reflns_av_R_equivalents 0.0230
_diffrn_reflns_av_sigmaI/netI 0.0452
_diffrn_reflns_limit_h_max 27
_diffrn_reflns_limit_h_min 0
_diffrn_reflns_limit_k_max 6
_diffrn_reflns_limit_k_min 0
_diffrn_reflns_limit_l_max 17
_diffrn_reflns_limit_l_min -17
_diffrn_reflns_number 1862
_diffrn_reflns_theta_full 22.53
_diffrn_reflns_theta_max 22.53
_diffrn_reflns_theta_min 2.72
_exptl_absorpt_coefficient_mu 0.101
_exptl_absorpt_correction_type 'not applied'
_exptl_crystal_colour colourless
_exptl_crystal_density_diffrn 1.281
_exptl_crystal_density_method 'not measured'
_exptl_crystal_description prism
_exptl_crystal_F_000 1032
_exptl_crystal_size_max 0.45
_exptl_crystal_size_mid 0.40
_exptl_crystal_size_min 0.35
_refine_diff_density_max 0.269
_refine_diff_density_min -0.175
_refine_diff_density_rms 0.044
_refine_ls_abs_structure_details 'Flack H D (1983), Acta Cryst. A39, 876-881'
_refine_ls_abs_structure_Flack 0(3)
_refine_ls_extinction_method none
_refine_ls_goodness_of_fit_ref 1.050
_refine_ls_hydrogen_treatment mixed
_refine_ls_matrix_type full
_refine_ls_number_parameters 304
_refine_ls_number_reflns 1813
_refine_ls_number_restraints 3
_refine_ls_restrained_S_all 1.051
_refine_ls_R_factor_all 0.0740
_refine_ls_R_factor_gt 0.0437
_refine_ls_shift/su_max 0.000
_refine_ls_shift/su_mean 0.000
_refine_ls_structure_factor_coef Fsqd
_refine_ls_weighting_details 'w=1/[\s^2^(Fo^2^)+(0.0506P)^2^+3.0773P] where P=(Fo^2^+2Fc^2^)/3'
_refine_ls_weighting_scheme calc
_refine_ls_wR_factor_gt 0.1008
_refine_ls_wR_factor_ref 0.1171
_reflns_number_gt 1417
_reflns_number_total 1813
_reflns_threshold_expression >2sigma(I)
_cod_data_source_file 806901h.txt
_cod_data_source_block ion15a
_cod_depositor_comments
;
The following automatic conversions were performed:

'_symmetry_cell_setting' value 'Monoclinic' changed to 'monoclinic'
according to
/usr/data/users/saulius/automatic-downloads/retrospective/RSC/lib/dictionaries/cif_core.dic
dictionary named 'cif_core.dic' version 2.4.2 from 2011-04-26.

Automatic conversion script
Id: cif_fix_values 2281 2013-09-26 08:29:07Z andrius 

The following automatic conversions were performed:

'_refine_ls_weighting_scheme' value 'calc
w=1/[\s^2^(Fo^2^)+(0.0506P)^2^+3.0773P] where P=(Fo^2^+2Fc^2^)/3' was
changed to 'calc'. New tag '_refine_ls_weighting_details' was
created. The value of the new tag was set to
'w=1/[\s^2^(Fo^2^)+(0.0506P)^2^+3.0773P] where P=(Fo^2^+2Fc^2^)/3'.

Automatic conversion script
Id: cif_fix_values 3143 2015-03-26 13:38:13Z robertas 
;
_cod_original_sg_symbol_H-M C2
_cod_database_code 7115253

loop_
_symmetry_equiv_pos_as_xyz
'x, y, z'
'-x, y, -z'
'x+1/2, y+1/2, z'
'-x+1/2, y+1/2, -z'

loop_
_atom_site_label
_atom_site_type_symbol
_atom_site_fract_x
_atom_site_fract_y
_atom_site_fract_z
_atom_site_U_iso_or_equiv
_atom_site_adp_type
_atom_site_occupancy
_atom_site_calc_flag
_atom_site_refinement_flags
_atom_site_disorder_assembly
_atom_site_disorder_group
O1 O 0.31258(13) -0.1913(6) 0.2397(2) 0.0331(9) Uani 1 d . . .
O2 O 0.21034(13) 0.3984(6) 0.25578(18) 0.0294(9) Uani 1 d . . .
O11 O 0.29804(14) -0.2013(8) -0.0147(2) 0.0453(11) Uani 1 d . . .
O12 O 0.3702(2) -0.6743(10) 0.0488(3) 0.0776(16) Uani 1 d . . .
O13 O 0.4227(2) -0.5278(11) -0.0285(3) 0.0931(19) Uani 1 d . . .
O21 O 0.22626(14) 0.3808(7) 0.51035(19) 0.0402(10) Uani 1 d . . .
O22 O 0.1118(2) 0.1356(10) 0.4649(3) 0.0764(16) Uani 1 d . . .
O23 O 0.10488(15) 0.4091(9) 0.5552(2) 0.0580(13) Uani 1 d . . .
N1 N 0.27250(16) -0.0707(7) 0.1892(2) 0.0262(10) Uani 1 d . . .
N2 N 0.24983(16) 0.2708(7) 0.3047(2) 0.0271(10) Uani 1 d . . .
N11 N 0.35324(17) -0.2462(9) 0.1076(3) 0.0370(12) Uani 1 d . . .
H1 H 0.3535(19) -0.271(10) 0.165(3) 0.040(15) Uiso 1 d . . .
N21 N 0.17116(17) 0.4609(9) 0.3917(3) 0.0372(12) Uani 1 d . . .
H2 H 0.170(2) 0.436(11) 0.336(3) 0.055(18) Uiso 1 d . . .
C1 C 0.2223(2) -0.0760(10) 0.2255(3) 0.0301(13) Uani 1 d . . .
H1A H 0.2106 -0.2334 0.2297 0.036 Uiso 1 calc R . .
H1B H 0.1935 0.0062 0.1894 0.036 Uiso 1 calc R . .
C2 C 0.2324(2) 0.0306(9) 0.3091(3) 0.0313(13) Uani 1 d . . .
H2A H 0.1993 0.0245 0.3325 0.038 Uiso 1 calc R . .
H2B H 0.2604 -0.0550 0.3455 0.038 Uiso 1 calc R . .
C3 C 0.29965(19) 0.2760(9) 0.2673(3) 0.0264(12) Uani 1 d . . .
H3A H 0.3114 0.4334 0.2632 0.032 Uiso 1 calc R . .
H3B H 0.3287 0.1934 0.3028 0.032 Uiso 1 calc R . .
C4 C 0.2894(2) 0.1710(9) 0.1838(3) 0.0279(13) Uani 1 d . . .
H4A H 0.3222 0.1784 0.1598 0.033 Uiso 1 calc R . .
H4B H 0.2609 0.2555 0.1479 0.033 Uiso 1 calc R . .
C11 C 0.2592(2) -0.1721(10) 0.1052(3) 0.0337(14) Uani 1 d . . .
H11A H 0.2324 -0.0749 0.0713 0.040 Uiso 1 calc R . .
H11B H 0.2421 -0.3199 0.1098 0.040 Uiso 1 calc R . .
C12 C 0.3057(2) -0.2050(10) 0.0605(3) 0.0353(13) Uani 1 d . . .
C13 C 0.3997(2) -0.2929(11) 0.0719(3) 0.0409(16) Uani 1 d . . .
H13 H 0.4020 -0.1761 0.0296 0.049 Uiso 1 calc R . .
C14 C 0.3940(2) -0.5190(12) 0.0307(3) 0.0451(17) Uani 1 d . . .
C15 C 0.4205(4) -0.7391(16) -0.0731(4) 0.097(3) Uani 1 d . . .
H15A H 0.4421 -0.7268 -0.1162 0.145 Uiso 1 calc R . .
H15B H 0.3834 -0.7723 -0.0976 0.145 Uiso 1 calc R . .
H15C H 0.4347 -0.8602 -0.0356 0.145 Uiso 1 calc R . .
C16 C 0.4513(3) -0.2830(14) 0.1363(4) 0.070(2) Uani 1 d D . .
H16A H 0.4810 -0.3262 0.1072 0.085 Uiso 0.70 calc PR A 1
H16B H 0.4460 -0.1400 0.1653 0.085 Uiso 0.30 calc PR A 2
C17 C 0.4522(3) -0.4497(16) 0.2026(4) 0.078(2) Uani 1 d D . .
H17A H 0.4860 -0.4373 0.2412 0.117 Uiso 1 calc R . .
H17B H 0.4489 -0.6012 0.1793 0.117 Uiso 1 calc R . .
H17C H 0.4224 -0.4207 0.2312 0.117 Uiso 1 calc R . .
C18 C 0.4635(4) -0.0624(18) 0.1669(6) 0.069(3) Uiso 0.70 d PD B 1
H18A H 0.4622 0.0421 0.1212 0.104 Uiso 0.70 calc PR B 1
H18B H 0.4994 -0.0608 0.2003 0.104 Uiso 0.70 calc PR B 1
H18C H 0.4373 -0.0167 0.2003 0.104 Uiso 0.70 calc PR B 1
C18' C 0.4976(8) -0.237(5) 0.1077(13) 0.074(7) Uiso 0.30 d PD B 2
H18D H 0.4904 -0.1235 0.0645 0.111 Uiso 0.30 calc PR B 2
H18E H 0.5107 -0.3745 0.0856 0.111 Uiso 0.30 calc PR B 2
H18F H 0.5247 -0.1802 0.1524 0.111 Uiso 0.30 calc PR B 2
C21 C 0.2638(2) 0.3679(10) 0.3897(3) 0.0325(13) Uani 1 d . . .
H21A H 0.2810 0.5156 0.3858 0.039 Uiso 1 calc R . .
H21B H 0.2906 0.2685 0.4225 0.039 Uiso 1 calc R . .
C22 C 0.2179(2) 0.3994(9) 0.4355(3) 0.0321(13) Uani 1 d . . .
C23 C 0.1258(2) 0.5189(11) 0.4293(3) 0.0371(15) Uani 1 d . . .
H23 H 0.1344 0.6575 0.4629 0.044 Uiso 1 calc R . .
C24 C 0.1146(2) 0.3269(13) 0.4842(3) 0.0483(17) Uani 1 d . . .
C25 C 0.0905(3) 0.2336(15) 0.6088(4) 0.077(3) Uani 1 d . . .
H25A H 0.0838 0.3014 0.6597 0.116 Uiso 1 calc R . .
H25B H 0.1199 0.1254 0.6211 0.116 Uiso 1 calc R . .
H25C H 0.0581 0.1564 0.5815 0.116 Uiso 1 calc R . .
C26 C 0.0770(2) 0.5642(13) 0.3623(3) 0.0451(16) Uani 1 d . . .
H26 H 0.0679 0.4241 0.3297 0.054 Uiso 1 calc R . .
C27 C 0.0882(2) 0.7522(14) 0.3053(3) 0.061(2) Uani 1 d . . .
H27A H 0.1186 0.7102 0.2796 0.091 Uiso 1 calc R . .
H27B H 0.0966 0.8908 0.3367 0.091 Uiso 1 calc R . .
H27C H 0.0566 0.7763 0.2630 0.091 Uiso 1 calc R . .
C28 C 0.0290(2) 0.6324(16) 0.4009(4) 0.064(2) Uani 1 d . . .
H28A H 0.0206 0.5113 0.4364 0.096 Uiso 1 calc R . .
H28B H -0.0020 0.6602 0.3578 0.096 Uiso 1 calc R . .
H28C H 0.0377 0.7693 0.4332 0.096 Uiso 1 calc R . .
O31 O 0.1036(3) 0.2877(18) 0.1821(5) 0.073(2) Uiso 0.55 d P . .
O31' O 0.1306(4) 0.321(2) 0.1374(7) 0.079(3) Uiso 0.45 d P . .

loop_
_atom_site_aniso_label
_atom_site_aniso_U_11
_atom_site_aniso_U_22
_atom_site_aniso_U_33
_atom_site_aniso_U_23
_atom_site_aniso_U_13
_atom_site_aniso_U_12
O1 0.044(2) 0.023(2) 0.0281(19) 0.0046(17) -0.0050(16) 0.0061(19)
O2 0.040(2) 0.025(2) 0.0228(18) 0.0052(17) 0.0031(15) 0.0035(18)
O11 0.049(2) 0.060(3) 0.024(2) -0.008(2) -0.0014(17) 0.002(2)
O12 0.097(4) 0.061(4) 0.088(4) -0.017(3) 0.054(3) -0.014(3)
O13 0.120(4) 0.105(5) 0.071(3) -0.012(3) 0.064(3) -0.006(4)
O21 0.058(2) 0.040(2) 0.0211(19) -0.0034(19) 0.0027(16) 0.003(2)
O22 0.107(4) 0.055(3) 0.072(3) -0.002(3) 0.031(3) -0.021(3)
O23 0.057(3) 0.088(4) 0.033(2) 0.008(3) 0.0204(19) 0.010(3)
N1 0.037(3) 0.021(2) 0.019(2) 0.004(2) 0.0010(18) 0.001(2)
N2 0.039(3) 0.016(2) 0.025(2) 0.001(2) 0.0019(19) -0.001(2)
N11 0.039(3) 0.046(3) 0.024(2) 0.001(3) 0.001(2) 0.007(3)
N21 0.038(3) 0.051(3) 0.021(2) -0.005(2) 0.003(2) -0.001(3)
C1 0.039(3) 0.025(3) 0.025(3) 0.001(3) 0.001(2) -0.008(3)
C2 0.045(3) 0.025(3) 0.024(3) 0.003(3) 0.006(2) -0.004(3)
C3 0.035(3) 0.018(3) 0.027(3) 0.000(3) 0.007(2) 0.001(3)
C4 0.039(3) 0.017(3) 0.027(3) 0.003(3) 0.003(2) 0.000(3)
C11 0.039(3) 0.026(3) 0.032(3) -0.009(3) -0.006(2) 0.005(3)
C12 0.047(3) 0.029(3) 0.028(3) -0.008(3) 0.001(3) -0.002(3)
C13 0.037(3) 0.049(4) 0.036(3) 0.007(3) 0.002(3) -0.002(3)
C14 0.039(4) 0.063(5) 0.036(3) 0.009(3) 0.013(3) 0.015(4)
C15 0.151(8) 0.096(7) 0.050(4) -0.007(5) 0.040(5) 0.056(7)
C16 0.044(4) 0.094(7) 0.068(5) 0.009(5) -0.005(3) -0.012(4)
C17 0.070(5) 0.104(7) 0.054(4) 0.009(5) -0.007(4) 0.005(5)
C21 0.042(3) 0.030(3) 0.024(3) -0.005(3) 0.000(2) -0.001(3)
C22 0.047(3) 0.026(3) 0.023(3) -0.005(3) 0.005(2) -0.003(3)
C23 0.040(3) 0.046(4) 0.027(3) -0.008(3) 0.010(3) 0.000(3)
C24 0.049(4) 0.059(5) 0.038(4) -0.001(4) 0.009(3) -0.001(4)
C25 0.070(5) 0.112(8) 0.055(4) 0.041(5) 0.023(4) 0.004(5)
C26 0.033(3) 0.073(5) 0.029(3) -0.003(3) 0.004(2) -0.004(3)
C27 0.049(4) 0.090(6) 0.042(3) 0.016(4) 0.003(3) 0.014(4)
C28 0.042(4) 0.105(6) 0.047(4) 0.012(4) 0.013(3) 0.003(4)

loop_
_atom_type_symbol
_atom_type_description
_atom_type_scat_dispersion_real
_atom_type_scat_dispersion_imag
_atom_type_scat_source
C C 0.0033 0.0016 'International Tables Vol C Tables 4.2.6.8 and 6.1.1.4'
H H 0.0000 0.0000 'International Tables Vol C Tables 4.2.6.8 and 6.1.1.4'
N N 0.0061 0.0033 'International Tables Vol C Tables 4.2.6.8 and 6.1.1.4'
O O 0.0106 0.0060 'International Tables Vol C Tables 4.2.6.8 and 6.1.1.4'

loop_
_geom_angle_atom_site_label_1
_geom_angle_atom_site_label_2
_geom_angle_atom_site_label_3
_geom_angle
C14 O13 C15 115.9(6)
C24 O23 C25 112.5(6)
O1 N1 C1 109.1(3)
O1 N1 C11 111.8(4)
C1 N1 C11 107.3(4)
O1 N1 C4 110.0(4)
C1 N1 C4 108.3(4)
C11 N1 C4 110.3(4)
O2 N2 C2 111.0(4)
O2 N2 C3 108.5(3)
C2 N2 C3 108.4(4)
O2 N2 C21 111.2(4)
C2 N2 C21 109.9(4)
C3 N2 C21 107.7(4)
C12 N11 C13 120.9(4)
C22 N21 C23 122.0(4)
N1 C1 C2 110.2(4)
N2 C2 C1 111.0(4)
C4 C3 N2 110.7(4)
C3 C4 N1 110.2(4)
N1 C11 C12 116.1(4)
O11 C12 N11 124.1(5)
O11 C12 C11 119.9(5)
N11 C12 C11 116.0(4)
N11 C13 C14 110.0(5)
N11 C13 C16 111.4(5)
C14 C13 C16 110.5(5)
O12 C14 O13 122.5(7)
O12 C14 C13 126.7(5)
O13 C14 C13 110.7(6)
C18' C16 C18 78.2(13)
C18' C16 C17 119.5(12)
C18 C16 C17 112.2(7)
C18' C16 C13 116.2(11)
C18 C16 C13 112.8(7)
C17 C16 C13 113.0(6)
N2 C21 C22 116.5(4)
O21 C22 N21 123.8(5)
O21 C22 C21 119.3(5)
N21 C22 C21 116.8(4)
N21 C23 C24 109.3(5)
N21 C23 C26 109.3(4)
C24 C23 C26 110.7(5)
O22 C24 O23 125.3(6)
O22 C24 C23 124.7(6)
O23 C24 C23 109.9(6)
C27 C26 C28 108.5(6)
C27 C26 C23 111.3(5)
C28 C26 C23 110.0(4)

loop_
_geom_bond_atom_site_label_1
_geom_bond_atom_site_label_2
_geom_bond_distance
O1 N1 1.399(5)
O2 N2 1.399(5)
O11 C12 1.233(6)
O12 C14 1.174(8)
O13 C14 1.328(7)
O13 C15 1.457(10)
O21 C22 1.231(5)
O22 C24 1.182(9)
O23 C24 1.344(7)
O23 C25 1.462(8)
N1 C1 1.505(6)
N1 C11 1.507(6)
N1 C4 1.510(7)
N2 C2 1.504(7)
N2 C3 1.508(6)
N2 C21 1.511(6)
N11 C12 1.340(6)
N11 C13 1.440(7)
N21 C22 1.330(7)
N21 C23 1.448(6)
C1 C2 1.510(7)
C3 C4 1.504(7)
C11 C12 1.518(7)
C13 C14 1.507(9)
C13 C16 1.542(8)
C16 C18' 1.374(16)
C16 C18 1.423(12)
C16 C17 1.482(10)
C21 C22 1.516(7)
C23 C24 1.522(9)
C23 C26 1.539(7)
C26 C27 1.527(9)
C26 C28 1.531(8)
O31 O31' 1.116(11)

loop_
_geom_hbond_atom_site_label_D
_geom_hbond_atom_site_label_H
_geom_hbond_atom_site_label_A
_geom_hbond_distance_DH
_geom_hbond_distance_HA
_geom_hbond_distance_DA
_geom_hbond_angle_DHA
N11 H1 O1 0.97(5) 1.82(5) 2.613(6) 137(4)
N21 H2 O2 0.93(5) 1.84(5) 2.657(5) 145(5)

loop_
_geom_torsion_atom_site_label_1
_geom_torsion_atom_site_label_2
_geom_torsion_atom_site_label_3
_geom_torsion_atom_site_label_4
_geom_torsion
O1 N1 C1 C2 60.5(5)
C11 N1 C1 C2 -178.1(4)
C4 N1 C1 C2 -59.1(5)
O2 N2 C2 C1 61.0(5)
C3 N2 C2 C1 -58.0(5)
C21 N2 C2 C1 -175.5(4)
N1 C1 C2 N2 59.8(6)
O2 N2 C3 C4 -62.3(5)
C2 N2 C3 C4 58.3(5)
C21 N2 C3 C4 177.2(4)
N2 C3 C4 N1 -60.3(5)
O1 N1 C4 C3 -59.4(5)
C1 N1 C4 C3 59.6(5)
C11 N1 C4 C3 176.8(4)
O1 N1 C11 C12 -54.5(6)
C1 N1 C11 C12 -174.1(5)
C4 N1 C11 C12 68.2(6)
C13 N11 C12 O11 -0.7(10)
C13 N11 C12 C11 176.4(5)
N1 C11 C12 O11 -151.8(5)
N1 C11 C12 N11 30.9(7)
C12 N11 C13 C14 -69.6(7)
C12 N11 C13 C16 167.4(6)
C15 O13 C14 O12 3.3(10)
C15 O13 C14 C13 180.0(6)
N11 C13 C14 O12 -29.2(9)
C16 C13 C14 O12 94.3(8)
N11 C13 C14 O13 154.3(5)
C16 C13 C14 O13 -82.2(6)
N11 C13 C16 C18' -155.4(15)
C14 C13 C16 C18' 82.0(16)
N11 C13 C16 C18 -67.7(8)
C14 C13 C16 C18 169.7(7)
N11 C13 C16 C17 60.9(8)
C14 C13 C16 C17 -61.7(8)
O2 N2 C21 C22 55.5(6)
C2 N2 C21 C22 -67.8(6)
C3 N2 C21 C22 174.3(5)
C23 N21 C22 O21 2.0(9)
C23 N21 C22 C21 -173.5(5)
N2 C21 C22 O21 148.3(5)
N2 C21 C22 N21 -36.0(7)
C22 N21 C23 C24 -54.4(7)
C22 N21 C23 C26 -175.6(5)
C25 O23 C24 O22 0.6(9)
C25 O23 C24 C23 176.4(5)
N21 C23 C24 O22 -47.9(9)
C26 C23 C24 O22 72.5(8)
N21 C23 C24 O23 136.2(5)
C26 C23 C24 O23 -103.3(5)
N21 C23 C26 C27 -58.1(7)
C24 C23 C26 C27 -178.4(5)
N21 C23 C26 C28 -178.4(6)
C24 C23 C26 C28 61.2(7)
